data_7131030
loop_
_publ_author_name
'Deresz, Krystyna A.'
'Kami\'nski, Rados\/law'
'Kutniewska, Sylwia E.'
'Kr\'owczy\'nski, Adam'
'Schaniel, Dominik'
'Jarzembska, Katarzyna N.'

_publ_section_title
;
 An optically reversible room-temperature solid-state cobalt(iii)
 photoswitch based on nitro-to-nitrito linkage isomerism
;
_journal_issue 97
_journal_name_full 'Chemical Communications'
_journal_page_first 13439
_journal_page_last 13442
_journal_paper_doi 10.1039/D2CC05134F
_journal_volume 58
_journal_year 2022
_chemical_formula_moiety 'C7 H19 Co1 N6 O6'
_chemical_formula_sum 'C7 H19 Co N6 O6'
_chemical_formula_weight 342.21
_space_group_IT_number 29
_space_group_name_Hall 'P 2c -2ac'
_space_group_name_H-M_alt 'P c a 21'
_symmetry_cell_setting orthorhombic
_symmetry_Int_Tables_number 29
_symmetry_space_group_name_Hall 'P 2c -2ac'
_symmetry_space_group_name_H-M 'P c a 21'
_audit_update_record
;
2022-05-09 deposited with the CCDC.	2022-10-27 downloaded from the CCDC.
;
_cell_angle_alpha 90
_cell_angle_beta 90
_cell_angle_gamma 90
_cell_formula_units_Z 4
_cell_length_a 12.8959(8)
_cell_length_b 10.7975(6)
_cell_length_c 9.8301(6)
_cell_measurement_reflns_used 2104
_cell_measurement_temperature 298
_cell_measurement_theta_max 75.86
_cell_measurement_theta_min 4.06
_cell_volume 1368.78(14)
_diffrn_ambient_temperature 298
_diffrn_detector 'CCD plate'
_diffrn_measured_fraction_theta_full 0.98
_diffrn_measured_fraction_theta_max 0.98
_diffrn_measurement_device 'four-circle diffractometer'
_diffrn_measurement_device_type 'SuperNova, Single source at offset/far, Atlas'
_diffrn_measurement_method '\w scans'
_diffrn_radiation_monochromator mirror
_diffrn_radiation_probe x-ray
_diffrn_radiation_source 'X-ray tube'
_diffrn_radiation_type 'Cu K\a'
_diffrn_radiation_wavelength 1.54184
_diffrn_reflns_av_R_equivalents 0.0687
_diffrn_reflns_av_unetI/netI 0.0567
_diffrn_reflns_limit_h_max 16
_diffrn_reflns_limit_h_min -15
_diffrn_reflns_limit_k_max 13
_diffrn_reflns_limit_k_min -13
_diffrn_reflns_limit_l_max 12
_diffrn_reflns_limit_l_min -11
_diffrn_reflns_number 5944
_diffrn_reflns_theta_full 75.98
_diffrn_reflns_theta_max 76.24
_diffrn_reflns_theta_min 4.09
_exptl_absorpt_coefficient_mu 10.2
_exptl_absorpt_correction_T_max 0.565
_exptl_absorpt_correction_T_min 0.199
_exptl_absorpt_correction_type gaussian
_exptl_absorpt_process_details
;
CrysAlisPro 1.171.41.76a (Rigaku Oxford Diffraction, 2020)
Numerical absorption correction based on gaussian integration over
a multifaceted crystal model
Empirical absorption correction using spherical harmonics,
implemented in SCALE3 ABSPACK scaling algorithm.
;
_exptl_crystal_colour orange
_exptl_crystal_density_diffrn 1.6606
_exptl_crystal_description plate
_exptl_crystal_F_000 712
_exptl_crystal_size_max 0.180
_exptl_crystal_size_mid 0.156
_exptl_crystal_size_min 0.056
_refine_diff_density_max 1.07
_refine_diff_density_min -0.52
_refine_ls_abs_structure_details '  933 of Friedel pairs used in the refinement'
_refine_ls_abs_structure_Flack 0.5
_refine_ls_extinction_method none
_refine_ls_goodness_of_fit_gt 2.80
_refine_ls_goodness_of_fit_ref 2.58
_refine_ls_hydrogen_treatment constr
_refine_ls_number_constraints 99
_refine_ls_number_parameters 177
_refine_ls_number_reflns 2427
_refine_ls_number_restraints 1
_refine_ls_R_factor_all 0.1173
_refine_ls_R_factor_gt 0.0990
_refine_ls_shift/su_max 0.0404
_refine_ls_shift/su_mean 0.0061
_refine_ls_structure_factor_coef Fsqd
_refine_ls_weighting_details w=1/(\s^2^(I)+0.0004I^2^)
_refine_ls_weighting_scheme sigma
_refine_ls_wR_factor_gt 0.2051
_refine_ls_wR_factor_ref 0.2199
_reflns_number_gt 1826
_reflns_number_total 2879
_reflns_threshold_expression I>3\s(I)
_cod_data_source_file d2cc05134f2.cif
_cod_data_source_block Co1_RT_irr470nm_2ndRUN
_cod_depositor_comments
;
The following automatic conversions were performed:

data item '_diffrn_radiation_probe' value 'X-ray' was changed to
'x-ray' in accordance with the
/home/data/users/saulius/crontab/automatic-downloads/rss-feeds/RSC/lib/dictionaries/cif_core.dic
dictionary named 'cif_core.dic' version 2.4.2 last updated on
2011-04-26.

Automatic conversion script
Id: cif_fix_values 7556 2019-12-06 15:28:31Z antanas 
;
_cod_original_formula_sum 'C7 H19 Co1 N6 O6'
_cod_database_code 7131030

loop_
_space_group_symop_id
_space_group_symop_operation_xyz
1 x,y,z
2 -x,-y,z+1/2
3 x+1/2,-y,z
4 -x+1/2,y,z+1/2

loop_
_atom_site_label
_atom_site_type_symbol
_atom_site_fract_x
_atom_site_fract_y
_atom_site_fract_z
_atom_site_adp_type
_atom_site_U_iso_or_equiv
_atom_site_site_symmetry_multiplicity
_atom_site_occupancy
_atom_site_calc_flag
_atom_site_refinement_flags
_atom_site_disorder_assembly
_atom_site_disorder_group
Co1 Co 0.42429(12) 0.28238(13) 0.5056(3) Uani 0.0439(4) 4 1 d . . .
N1 N 0.4491(9) 0.4596(9) 0.4780(15) Uani 0.075(5) 4 1 d . . .
O1 O 0.4740(12) 0.5265(10) 0.5702(14) Uani 0.112(6) 4 1 d . . .
O2 O 0.4346(12) 0.5122(12) 0.3686(14) Uani 0.128(7) 4 1 d . . .
N2 N 0.2789(8) 0.3343(10) 0.5201(13) Uani 0.066(4) 4 1 d . . .
O3 O 0.2541(9) 0.3991(11) 0.6207(13) Uani 0.095(5) 4 1 d . . .
O4 O 0.2119(10) 0.3010(16) 0.4401(14) Uani 0.144(8) 4 1 d . . .
N3a N 0.376(2) 0.120(2) 0.547(2) Uani 0.065(5) 4 0.47(3) d . . .
O5a O 0.3013(9) 0.0990(9) 0.6387(12) Uani 0.065(5) 4 0.47(3) d . . .
O6a O 0.4015(16) 0.0221(15) 0.4712(18) Uani 0.065(5) 4 0.47(3) d . . .
O6b O 0.395(2) 0.106(4) 0.497(4) Uiso 0.117(8) 4 0.53(3) d . . .
N3b N 0.345(3) 0.044(3) 0.550(4) Uiso 0.117(8) 4 0.53(3) d . . .
O5b O 0.3013(9) 0.0990(9) 0.6387(12) Uiso 0.117(8) 4 0.53(3) d . . .
N4 N 0.4402(8) 0.3073(9) 0.7032(11) Uani 0.053(3) 4 1 d . . .
C1 C 0.4936(14) 0.2149(16) 0.7952(16) Uani 0.081(6) 4 1 d . . .
C2 C 0.6051(14) 0.1995(14) 0.750(2) Uani 0.098(8) 4 1 d . . .
C3 C 0.6152(11) 0.1518(14) 0.610(2) Uani 0.075(6) 4 1 d . . .
N5 N 0.5835(7) 0.2307(8) 0.501(2) Uani 0.069(3) 4 1 d . . .
C4 C 0.6010(14) 0.1522(17) 0.365(2) Uani 0.114(10) 4 1 d . . .
C5 C 0.5684(18) 0.2127(18) 0.2384(18) Uani 0.108(9) 4 1 d . . .
C6 C 0.4541(16) 0.1959(15) 0.2151(17) Uani 0.093(7) 4 1 d . . .
N6 N 0.3973(11) 0.2707(11) 0.3084(12) Uani 0.078(5) 4 1 d . . .
C7 C 0.6505(9) 0.3450(12) 0.498(3) Uani 0.123(8) 4 1 d . . .
H1a H 0.458615 0.13664 0.789739 Uiso 0.0967 4 1 d . . .
H1b H 0.492054 0.244628 0.887236 Uiso 0.0967 4 1 d . . .
H2a H 0.640536 0.277413 0.757371 Uiso 0.1178 4 1 d . . .
H2b H 0.64046 0.144965 0.811669 Uiso 0.1178 4 1 d . . .
H3a H 0.685307 0.125125 0.594375 Uiso 0.0904 4 1 d . . .
H3b H 0.579994 0.073755 0.602357 Uiso 0.0904 4 1 d . . .
H4a H 0.672677 0.1289 0.357955 Uiso 0.1363 4 1 d . . .
H4b H 0.566922 0.073553 0.372954 Uiso 0.1363 4 1 d . . .
H5a H 0.584246 0.299453 0.243002 Uiso 0.1293 4 1 d . . .
H5b H 0.606155 0.17802 0.163255 Uiso 0.1293 4 1 d . . .
H6a H 0.436068 0.110463 0.228299 Uiso 0.1114 4 1 d . . .
H6b H 0.437151 0.219722 0.123735 Uiso 0.1114 4 1 d . . .
H7a H 0.718063 0.325509 0.533335 Uiso 0.1473 4 1 d . . .
H7b H 0.656792 0.373973 0.406299 Uiso 0.1473 4 1 d . . .
H7c H 0.619445 0.40844 0.553265 Uiso 0.1473 4 1 d . . .
H8a H 0.46492 0.381023 0.718541 Uiso 0.0794 4 1 d . . .
H8b H 0.380733 0.327928 0.738315 Uiso 0.0794 4 1 d . . .
H9a H 0.331215 0.260667 0.294665 Uiso 0.1176 4 1 d . . .
H9b H 0.389875 0.344691 0.274842 Uiso 0.1176 4 1 d . . .

loop_
_atom_site_aniso_label
_atom_site_aniso_type_symbol
_atom_site_aniso_U_11
_atom_site_aniso_U_22
_atom_site_aniso_U_33
_atom_site_aniso_U_12
_atom_site_aniso_U_13
_atom_site_aniso_U_23
Co1 Co 0.0441(7) 0.0447(6) 0.0427(6) 0.0017(6) 0.0012(12) -0.0041(12)
N1 N 0.073(8) 0.050(5) 0.101(12) -0.003(5) 0.026(7) 0.002(7)
O1 O 0.174(14) 0.058(6) 0.105(10) -0.016(7) 0.038(9) 0.000(7)
O2 O 0.185(16) 0.094(9) 0.106(10) -0.011(9) 0.012(11) 0.060(9)
N2 N 0.062(6) 0.073(6) 0.061(7) -0.011(5) -0.006(6) 0.013(6)
O3 O 0.074(7) 0.123(9) 0.090(8) 0.025(6) 0.013(6) 0.003(7)
O4 O 0.057(7) 0.271(19) 0.103(10) 0.010(10) -0.023(7) -0.027(12)
N3a N 0.093(11) 0.035(6) 0.066(9) -0.020(5) 0.002(6) 0.012(5)
O5a O 0.093(11) 0.035(6) 0.066(9) -0.020(5) 0.002(6) 0.012(5)
O6a O 0.093(11) 0.035(6) 0.066(9) -0.020(5) 0.002(6) 0.012(5)
N4 N 0.050(6) 0.056(5) 0.052(5) -0.001(4) -0.014(4) 0.008(5)
C1 C 0.091(13) 0.098(12) 0.053(7) 0.015(10) 0.002(7) 0.004(8)
C2 C 0.084(12) 0.063(9) 0.148(19) -0.004(8) -0.064(13) -0.007(10)
C3 C 0.047(7) 0.062(8) 0.117(12) 0.011(6) -0.028(8) -0.017(9)
N5 N 0.039(4) 0.062(5) 0.106(7) 0.011(4) -0.012(7) -0.026(9)
C4 C 0.074(13) 0.085(12) 0.18(2) 0.025(10) 0.058(14) -0.043(14)
C5 C 0.13(2) 0.126(17) 0.063(9) 0.044(14) 0.027(12) 0.001(11)
C6 C 0.134(17) 0.080(10) 0.065(9) 0.052(10) 0.010(9) -0.027(8)
N6 N 0.093(10) 0.096(9) 0.047(5) 0.028(7) -0.011(6) 0.000(6)
C7 C 0.043(7) 0.094(9) 0.23(2) -0.017(7) -0.065(13) 0.079(15)

loop_
_atom_type_symbol
_atom_type_scat_dispersion_real
_atom_type_scat_dispersion_imag
_atom_type_scat_source
_atom_type_scat_Cromer_Mann_a1
_atom_type_scat_Cromer_Mann_b1
_atom_type_scat_Cromer_Mann_a2
_atom_type_scat_Cromer_Mann_b2
_atom_type_scat_Cromer_Mann_a3
_atom_type_scat_Cromer_Mann_b3
_atom_type_scat_Cromer_Mann_a4
_atom_type_scat_Cromer_Mann_b4
_atom_type_scat_Cromer_Mann_c
C 0.0181 0.0091 'International Tables Vol C tables 4.2.6.8 and 6.1.1.4' 2.31 20.843901 1.02 10.2075 1.5886 0.5687 0.865 51.651199 0.2156
H 0.0000 0.0000 'International Tables Vol C tables 4.2.6.8 and 6.1.1.4' 0.493002 10.5109 0.322912 26.1257 0.140191 3.14236 0.04081 57.799702 0.003038
Co -2.3653 3.6143 'International Tables Vol C tables 4.2.6.8 and 6.1.1.4' 12.2841 4.2791 7.3409 0.2784 4.0034 13.5359 2.3488 71.169197 1.0118
N 0.0311 0.0180 'International Tables Vol C tables 4.2.6.8 and 6.1.1.4' 12.2126 0.0057 3.1322 9.8933 2.0125 28.997499 1.1663 0.5826 -11.529
O 0.0492 0.0322 'International Tables Vol C tables 4.2.6.8 and 6.1.1.4' 3.0485 13.2771 2.2868 5.7011 1.5463 0.3239 0.867 32.908901 0.2508

loop_
_geom_angle_atom_site_label_1
_geom_angle_atom_site_label_2
_geom_angle_atom_site_label_3
_geom_angle_site_symmetry_1
_geom_angle_site_symmetry_2
_geom_angle_site_symmetry_3
_geom_angle
_geom_angle_publ_flag
N1 Co1 N2 . . . 83.6(5) ?
N1 Co1 N3a . . . 169.2(8) ?
N1 Co1 O6b . . . 169.4(13) ?
N1 Co1 N4 . . . 89.2(6) ?
N1 Co1 N6 . . . 87.4(7) ?
N2 Co1 N3a . . . 86.2(8) ?
N2 Co1 O6b . . . 95.5(8) ?
N2 Co1 N4 . . . 89.4(4) ?
N2 Co1 N6 . . . 85.3(5) ?
N3a Co1 O6b . . . 17.0(13) ?
N3a Co1 N4 . . . 87.1(7) ?
N3a Co1 N6 . . . 95.4(7) ?
O6b Co1 N4 . . . 101.4(12) ?
O6b Co1 N6 . . . 82.1(12) ?
N4 Co1 N6 . . . 174.0(5) ?
Co1 N1 O1 . . . 122.0(13) ?
Co1 N1 O2 . . . 123.2(12) ?
O1 N1 O2 . . . 114.7(11) ?
Co1 N2 O3 . . . 117.3(8) ?
Co1 N2 O4 . . . 123.1(10) ?
O3 N2 O4 . . . 119.5(12) ?
Co1 N3a O6b . . . 85(5) ?
Co1 N3a N3b . . . 168(3) ?
O6b N3a N3b . . . 89(5) ?
O6b O6a N3b . . . 63(3) ?
Co1 O6b N3a . . . 78(5) ?
Co1 O6b O6a . . . 159(3) ?
Co1 O6b N3b . . . 135(4) ?
N3a O6b O6a . . . 122(6) ?
N3a O6b N3b . . . 59(4) ?
O6a O6b N3b . . . 65(3) ?
N3a N3b O5a . . . 78(3) ?
N3a N3b O6a . . . 83(3) ?
N3a N3b O6b . . . 32(3) ?
O5a N3b O6a . . . 161(4) ?
O5a N3b O6b . . . 109(4) ?
O6a N3b O6b . . . 52(3) ?
Co1 N4 C1 . . . 123.1(10) ?
Co1 N4 H8a . . . 109.61 ?
Co1 N4 H8b . . . 109.63 ?
C1 N4 H8a . . . 109.21 ?
C1 N4 H8b . . . 109.5 ?
H8a N4 H8b . . . 91.07 ?
N4 C1 C2 . . . 109.3(14) ?
N4 C1 H1a . . . 109.22 ?
N4 C1 H1b . . . 109.4 ?
C2 C1 H1a . . . 109.88 ?
C2 C1 H1b . . . 109.71 ?
H1a C1 H1b . . . 109.31 ?
C1 C2 C3 . . . 113.2(13) ?
C1 C2 H2a . . . 109.82 ?
C1 C2 H2b . . . 109.4 ?
C3 C2 H2a . . . 109.62 ?
C3 C2 H2b . . . 109.17 ?
H2a C2 H2b . . . 105.3 ?
C2 C3 N5 . . . 117.8(11) ?
C2 C3 H3a . . . 109.65 ?
C2 C3 H3b . . . 109.91 ?
N5 C3 H3a . . . 109.11 ?
N5 C3 H3b . . . 109.34 ?
H3a C3 H3b . . . 99.48 ?
C3 N5 C7 . . . 109.8(14) ?
C5 C4 H4a . . . 109.45 ?
C5 C4 H4b . . . 109.38 ?
H4a C4 H4b . . . 102.59 ?
C4 C5 C6 . . . 110.9(17) ?
C4 C5 H5a . . . 109.19 ?
C4 C5 H5b . . . 108.9 ?
C6 C5 H5a . . . 109.98 ?
C6 C5 H5b . . . 109.79 ?
H5a C5 H5b . . . 108.06 ?
C5 C6 N6 . . . 109.8(15) ?
C5 C6 H6a . . . 109.46 ?
C5 C6 H6b . . . 109.33 ?
N6 C6 H6a . . . 109.55 ?
N6 C6 H6b . . . 109.38 ?
H6a C6 H6b . . . 109.26 ?
Co1 N6 C6 . . . 125.0(11) ?
Co1 N6 H9a . . . 109.34 ?
Co1 N6 H9b . . . 109.38 ?
C6 N6 H9a . . . 109.57 ?
C6 N6 H9b . . . 109.62 ?
H9a N6 H9b . . . 87.56 ?
N5 C7 H7a . . . 109.47 ?
N5 C7 H7b . . . 109.55 ?
N5 C7 H7c . . . 109.49 ?
H7a C7 H7b . . . 109.56 ?
H7a C7 H7c . . . 109.23 ?
H7b C7 H7c . . . 109.53 ?

loop_
_geom_bond_atom_site_label_1
_geom_bond_atom_site_label_2
_geom_bond_site_symmetry_1
_geom_bond_site_symmetry_2
_geom_bond_distance
_geom_bond_publ_flag
Co1 N1 . . 1.959(10) ?
Co1 N2 . . 1.961(10) ?
Co1 N3a . . 1.90(2) ?
Co1 O6b . . 1.94(4) ?
Co1 N4 . . 1.970(10) ?
Co1 N6 . . 1.978(10) ?
N1 O1 . . 1.204(19) ?
N1 O2 . . 1.23(2) ?
N2 O3 . . 1.257(14) ?
N2 O4 . . 1.221(16) ?
N3a O6b . . 0.57(4) ?
N3a N3b . . 0.91(4) ?
O5a N3b . . 1.20(4) ?
O6a O6b . . 0.95(4) ?
O6a N3b . . 1.09(4) ?
O6b N3b . . 1.07(5) ?
N4 C1 . . 1.51(2) ?
N4 H8a . . 0.871 ?
N4 H8b . . 0.8708 ?
C1 C2 . . 1.507(19) ?
C1 H1a . . 0.9627 ?
C1 H1b . . 0.9618 ?
C2 C3 . . 1.48(3) ?
C2 H2a . . 0.956 ?
C2 H2b . . 0.9642 ?
C3 N5 . . 1.43(2) ?
C3 H3a . . 0.9643 ?
C3 H3b . . 0.9608 ?
N5 C7 . . 1.507(14) ?
C4 C5 . . 1.47(3) ?
C4 H4a . . 0.9599 ?
C4 H4b . . 0.9574 ?
C5 C6 . . 1.50(4) ?
C5 H5a . . 0.958 ?
C5 H5b . . 0.9616 ?
C6 N6 . . 1.43(2) ?
C6 H6a . . 0.961 ?
C6 H6b . . 0.958 ?
N6 H9a . . 0.8656 ?
N6 H9b . . 0.8647 ?
C7 H7a . . 0.9613 ?
C7 H7b . . 0.9576 ?
C7 H7c . . 0.9616 ?
